data_7036791
loop_
_publ_author_name
'Chan, Chung Ying'
'Barnard, Peter J.'

_publ_section_title
;
 Rhenium complexes of bidentate, bis-bidentate and tridentate
 N-heterocyclic carbene ligands.
;
_journal_issue 44
_journal_name_full 'Dalton transactions (Cambridge, England : 2003)'
_journal_page_first 19126
_journal_page_last 19140
_journal_paper_doi 10.1039/c5dt03295d
_journal_volume 44
_journal_year 2015
_chemical_formula_moiety '2(C15 H13 Cl N4 O3 Re), C3 H6 O, C H4 O'
_chemical_formula_sum 'C34 H36 Cl2 N8 O8 Re2'
_chemical_formula_weight 1128.01
_chemical_name_systematic
;
 ?
;
_space_group_crystal_system triclinic
_space_group_IT_number 2
_space_group_name_Hall '-P 1'
_space_group_name_H-M_alt 'P -1'
_symmetry_space_group_name_Hall '-P 1'
_symmetry_space_group_name_H-M 'P -1'
_atom_sites_solution_hydrogens geom
_atom_sites_solution_primary direct
_audit_creation_date 2015-07-07
_audit_creation_method
;
Olex2 1.2
(compiled 2015.01.26 svn.r3150 for OlexSys, GUI svn.r4998)
;
_audit_update_record
;
2015-08-20 deposited with the CCDC.
2015-10-07 downloaded from the CCDC.
;
_cell_angle_alpha 96.224(3)
_cell_angle_beta 93.276(3)
_cell_angle_gamma 100.399(2)
_cell_formula_units_Z 2
_cell_length_a 9.4195(3)
_cell_length_b 13.0035(3)
_cell_length_c 16.2478(6)
_cell_measurement_temperature 172.9
_cell_volume 1939.91(11)
_computing_molecular_graphics 'Olex2 (Dolomanov et al., 2009)'
_computing_publication_material 'Olex2 (Dolomanov et al., 2009)'
_computing_structure_refinement 'ShelXL (Sheldrick, 2008)'
_computing_structure_solution 'ShelXS (Sheldrick, 2008)'
_diffrn_ambient_temperature 172.9
_diffrn_measured_fraction_theta_full 0.998
_diffrn_measured_fraction_theta_max 0.876
_diffrn_measurement_device_type 'Xcalibur, Atlas, Gemini'
_diffrn_radiation_type MoK\a
_diffrn_radiation_wavelength 0.71073
_diffrn_reflns_av_R_equivalents 0.0268
_diffrn_reflns_av_unetI/netI 0.0420
_diffrn_reflns_laue_measured_fraction_full 0.998
_diffrn_reflns_laue_measured_fraction_max 0.876
_diffrn_reflns_limit_h_max 13
_diffrn_reflns_limit_h_min -11
_diffrn_reflns_limit_k_max 18
_diffrn_reflns_limit_k_min -17
_diffrn_reflns_limit_l_max 22
_diffrn_reflns_limit_l_min -22
_diffrn_reflns_number 20675
_diffrn_reflns_point_group_measured_fraction_full 0.998
_diffrn_reflns_point_group_measured_fraction_max 0.876
_diffrn_reflns_theta_full 25.242
_diffrn_reflns_theta_max 30.298
_diffrn_reflns_theta_min 2.827
_exptl_absorpt_coefficient_mu 6.432
_exptl_absorpt_correction_T_max 1.00000
_exptl_absorpt_correction_T_min 0.38332
_exptl_absorpt_correction_type multi-scan
_exptl_absorpt_process_details
;
CrysAlisPro, Agilent Technologies,
Version 1.171.35.19 (release 27-10-2011 CrysAlis171 .NET)
(compiled Oct 27 2011,15:02:11)
Empirical absorption correction using spherical harmonics,
 implemented in SCALE3 ABSPACK scaling algorithm.
;
_exptl_crystal_colour 'clear yellow'
_exptl_crystal_colour_lustre clear
_exptl_crystal_colour_primary yellow
_exptl_crystal_density_diffrn 1.931
_exptl_crystal_description plate
_exptl_crystal_F_000 1088
_exptl_crystal_size_max 0.2
_exptl_crystal_size_mid 0.18
_exptl_crystal_size_min 0.04
_refine_diff_density_max 1.174
_refine_diff_density_min -1.264
_refine_diff_density_rms 0.132
_refine_ls_extinction_method none
_refine_ls_goodness_of_fit_ref 1.035
_refine_ls_hydrogen_treatment constr
_refine_ls_matrix_type full
_refine_ls_number_parameters 495
_refine_ls_number_reflns 10178
_refine_ls_number_restraints 0
_refine_ls_restrained_S_all 1.035
_refine_ls_R_factor_all 0.0403
_refine_ls_R_factor_gt 0.0284
_refine_ls_shift/su_max 0.004
_refine_ls_shift/su_mean 0.000
_refine_ls_structure_factor_coef Fsqd
_refine_ls_weighting_details
;
 w=1/[\s^2^(Fo^2^)+(0.0255P)^2^+0.7181P]
 where P=(Fo^2^+2Fc^2^)/3
;
_refine_ls_weighting_scheme calc
_refine_ls_wR_factor_gt 0.0591
_refine_ls_wR_factor_ref 0.0648
_reflns_Friedel_coverage 0.000
_reflns_number_gt 8363
_reflns_number_total 10178
_reflns_threshold_expression 'I > 2\s(I)'
_cod_data_source_file c5dt03295d2.cif
_cod_data_source_block trans-trans-16
_cod_depositor_comments 'Adding full bibliography for 7036787--7036794.cif.'
_cod_original_cell_volume 1939.91(10)
_cod_database_code 7036791
_shelxl_version_number 2013-2
_shelx_space_group_comment
;
The symmetry employed for this shelxl refinement is uniquely defined
by the following loop, which should always be used as a source of
symmetry information in preference to the above space-group names.
They are only intended as comments.
;
_olex2_refinement_description
;
1. Fixed Uiso
 At 1.2 times of:
  All C(H) groups
 At 1.5 times of:
  All C(H,H,H) groups, All O(H) groups
2.a Ternary CH refined with riding coordinates:
 C24(H24), C23(H23)
2.b Aromatic/amide H refined with riding coordinates:
 C9(H9), C17(H17), C26(H26), C30(H30), C27(H27), C29(H29), C20(H20), C10(H10),
 C5(H5), C21(H21), C16(H16), C6(H6)
2.c Idealised Me refined as rotating group:
 C11(H11A,H11B,H11C), C7(H7A,H7B,H7C), C18(H18A,H18B,H18C), C22(H22A,H22B,
 H22C), C32(H32A,H32B,H32C), C33(H33A,H33B,H33C), C34(H34A,H34B,H34C)
2.d Idealised tetrahedral OH refined as rotating group:
 O8(H8)
;
_olex2_date_sample_data_collection 2013-10-28
_olex2_submission_special_instructions 'No special instructions were received'

loop_
_space_group_symop_operation_xyz
'x, y, z'
'-x, -y, -z'

loop_
_atom_site_label
_atom_site_type_symbol
_atom_site_fract_x
_atom_site_fract_y
_atom_site_fract_z
_atom_site_U_iso_or_equiv
_atom_site_adp_type
_atom_site_occupancy
_atom_site_site_symmetry_order
_atom_site_calc_flag
_atom_site_refinement_flags_posn
Re1 Re 0.68145(2) 0.26386(2) 0.33487(2) 0.02130(4) Uani 1 1 d .
Re2 Re 0.76288(2) 0.24841(2) 0.91047(2) 0.02319(5) Uani 1 1 d .
Cl1 Cl 0.62867(11) 0.43239(7) 0.28651(6) 0.0326(2) Uani 1 1 d .
Cl2 Cl 0.83541(14) 0.15312(9) 0.78005(7) 0.0457(3) Uani 1 1 d .
O3 O 0.7594(3) 0.0635(2) 0.39042(19) 0.0377(7) Uani 1 1 d .
N5 N 0.5098(3) 0.3191(2) 0.80749(19) 0.0235(6) Uani 1 1 d .
C8 C 0.6099(4) 0.3261(3) 0.4507(2) 0.0245(8) Uani 1 1 d .
C3 C 0.7249(4) 0.1377(3) 0.3710(2) 0.0248(8) Uani 1 1 d .
C14 C 0.7111(4) 0.3211(3) 1.0079(3) 0.0291(8) Uani 1 1 d .
C1 C 0.8843(5) 0.3196(3) 0.3633(3) 0.0319(9) Uani 1 1 d .
C12 C 0.9491(5) 0.2601(3) 0.9714(3) 0.0368(10) Uani 1 1 d .
N1 N 0.3539(3) 0.1832(2) 0.3669(2) 0.0309(8) Uani 1 1 d .
N6 N 0.4631(4) 0.1523(2) 0.7991(2) 0.0296(7) Uani 1 1 d .
C13 C 0.7008(5) 0.1176(3) 0.9565(3) 0.0340(9) Uani 1 1 d .
C28 C 0.5365(4) 0.4635(3) 0.9221(2) 0.0223(7) Uani 1 1 d .
N2 N 0.3634(4) 0.1939(2) 0.2372(2) 0.0351(8) Uani 1 1 d .
O6 O 0.6862(4) 0.3628(2) 1.07096(19) 0.0417(8) Uani 1 1 d .
N8 N 0.9501(4) 0.4405(3) 0.8297(2) 0.0342(8) Uani 1 1 d .
N7 N 0.7265(3) 0.4489(2) 0.8234(2) 0.0248(7) Uani 1 1 d .
N4 N 0.6609(4) 0.4176(2) 0.5005(2) 0.0291(7) Uani 1 1 d .
N3 N 0.4886(3) 0.2846(2) 0.4863(2) 0.0277(7) Uani 1 1 d .
C15 C 0.5612(4) 0.2371(3) 0.8357(2) 0.0233(8) Uani 1 1 d .
O5 O 0.6666(4) 0.0404(2) 0.9849(2) 0.0571(9) Uani 1 1 d .
C2 C 0.7385(5) 0.2178(3) 0.2253(3) 0.0330(9) Uani 1 1 d .
C24 C 0.5721(4) 0.4289(3) 0.8342(2) 0.0243(8) Uani 1 1 d .
H24 H 0.5263 0.4715 0.7964 0.029 Uiso 1 1 calc R
C9 C 0.4672(5) 0.3496(3) 0.5564(3) 0.0388(11) Uani 1 1 d .
H9 H 0.3902 0.3374 0.5915 0.047 Uiso 1 1 calc R
C19 C 0.8217(4) 0.3909(3) 0.8513(2) 0.0256(8) Uani 1 1 d .
C17 C 0.3552(5) 0.1815(3) 0.7502(3) 0.0346(9) Uani 1 1 d .
H17 H 0.2763 0.1357 0.7185 0.041 Uiso 1 1 calc R
C25 C 0.4538(4) 0.0897(3) 0.4768(3) 0.0290(9) Uani 1 1 d .
O2 O 0.7794(4) 0.1906(2) 0.1631(2) 0.0521(9) Uani 1 1 d .
C26 C 0.4194(4) -0.0050(3) 0.4250(3) 0.0316(9) Uani 1 1 d .
H26 H 0.3635 -0.0094 0.3738 0.038 Uiso 1 1 calc R
C30 C 0.5325(4) 0.0940(3) 0.5513(3) 0.0320(9) Uani 1 1 d .
H30 H 0.5546 0.1584 0.5873 0.038 Uiso 1 1 calc R
C4 C 0.4495(4) 0.2065(3) 0.3085(3) 0.0278(8) Uani 1 1 d .
C27 C 0.4189(4) 0.4107(3) 0.9561(2) 0.0245(8) Uani 1 1 d .
H27 H 0.3624 0.3487 0.9259 0.029 Uiso 1 1 calc R
O4 O 1.0568(4) 0.2644(3) 1.0099(3) 0.0596(10) Uani 1 1 d .
C29 C 0.6183(4) 0.5537(3) 0.9666(2) 0.0240(8) Uani 1 1 d .
H29 H 0.7002 0.5910 0.9439 0.029 Uiso 1 1 calc R
C23 C 0.3933(4) 0.1854(3) 0.4552(3) 0.0300(9) Uani 1 1 d .
H23 H 0.3021 0.1843 0.4840 0.036 Uiso 1 1 calc R
C11 C 0.7882(5) 0.4946(3) 0.4879(3) 0.0399(11) Uani 1 1 d .
H11A H 0.8758 0.4683 0.5037 0.060 Uiso 1 1 calc GR
H11B H 0.7871 0.5611 0.5223 0.060 Uiso 1 1 calc GR
H11C H 0.7873 0.5061 0.4293 0.060 Uiso 1 1 calc GR
C20 C 0.7961(5) 0.5320(3) 0.7852(3) 0.0340(10) Uani 1 1 d .
H20 H 0.7527 0.5831 0.7608 0.041 Uiso 1 1 calc R
O1 O 1.0069(3) 0.3447(3) 0.3795(2) 0.0536(9) Uani 1 1 d .
C10 C 0.5758(5) 0.4325(3) 0.5649(3) 0.0400(11) Uani 1 1 d .
H10 H 0.5912 0.4906 0.6073 0.048 Uiso 1 1 calc R
C5 C 0.2130(5) 0.1560(3) 0.3309(4) 0.0470(12) Uani 1 1 d .
H5 H 0.1279 0.1363 0.3585 0.056 Uiso 1 1 calc R
C21 C 0.9356(5) 0.5261(3) 0.7896(3) 0.0421(11) Uani 1 1 d .
H21 H 1.0113 0.5724 0.7688 0.051 Uiso 1 1 calc R
C16 C 0.3840(4) 0.2873(3) 0.7565(2) 0.0298(9) Uani 1 1 d .
H16 H 0.3288 0.3312 0.7310 0.036 Uiso 1 1 calc R
C7 C 0.4131(6) 0.2115(4) 0.1551(3) 0.0470(12) Uani 1 1 d .
H7A H 0.4825 0.2782 0.1596 0.070 Uiso 1 1 calc GR
H7B H 0.3300 0.2146 0.1169 0.070 Uiso 1 1 calc GR
H7C H 0.4599 0.1536 0.1340 0.070 Uiso 1 1 calc GR
C18 C 0.4684(5) 0.0424(3) 0.8077(3) 0.0458(12) Uani 1 1 d .
H18A H 0.5663 0.0297 0.7993 0.069 Uiso 1 1 calc GR
H18B H 0.3993 -0.0037 0.7661 0.069 Uiso 1 1 calc GR
H18C H 0.4432 0.0273 0.8634 0.069 Uiso 1 1 calc GR
C6 C 0.2202(5) 0.1629(3) 0.2502(4) 0.0474(12) Uani 1 1 d .
H6 H 0.1410 0.1489 0.2091 0.057 Uiso 1 1 calc R
C22 C 1.0887(5) 0.4083(4) 0.8447(4) 0.0500(13) Uani 1 1 d .
H22A H 1.1210 0.4248 0.9038 0.075 Uiso 1 1 calc GR
H22B H 1.1605 0.4462 0.8119 0.075 Uiso 1 1 calc GR
H22C H 1.0778 0.3324 0.8283 0.075 Uiso 1 1 calc GR
C32 C 0.9764(6) 0.1079(4) 0.5817(4) 0.0600(15) Uani 1 1 d .
H32A H 0.9086 0.0857 0.5323 0.090 Uiso 1 1 calc GR
H32B H 0.9286 0.0867 0.6309 0.090 Uiso 1 1 calc GR
H32C H 1.0611 0.0744 0.5755 0.090 Uiso 1 1 calc GR
C31 C 1.0223(5) 0.2220(4) 0.5913(3) 0.0493(12) Uani 1 1 d .
O7 O 1.1483(5) 0.2605(4) 0.5892(4) 0.1028(18) Uani 1 1 d .
C33 C 0.9115(6) 0.2884(4) 0.6031(4) 0.0626(15) Uani 1 1 d .
H33A H 0.8464 0.2787 0.5525 0.094 Uiso 1 1 calc GR
H33B H 0.9590 0.3626 0.6148 0.094 Uiso 1 1 calc GR
H33C H 0.8557 0.2681 0.6497 0.094 Uiso 1 1 calc GR
O8 O 0.9291(5) 0.9877(4) 0.1962(4) 0.0932(16) Uani 1 1 d .
H8 H 0.9835 0.9488 0.2134 0.140 Uiso 1 1 calc GR
C34 C 0.9181(12) 0.9755(8) 0.1073(6) 0.165(5) Uani 1 1 d .
H34A H 0.8586 1.0236 0.0873 0.248 Uiso 1 1 calc GR
H34B H 0.8732 0.9027 0.0862 0.248 Uiso 1 1 calc GR
H34C H 1.0150 0.9918 0.0875 0.248 Uiso 1 1 calc GR

loop_
_atom_site_aniso_label
_atom_site_aniso_U_11
_atom_site_aniso_U_22
_atom_site_aniso_U_33
_atom_site_aniso_U_23
_atom_site_aniso_U_13
_atom_site_aniso_U_12
Re1 0.02496(8) 0.01651(7) 0.02214(8) 0.00292(5) -0.00068(6) 0.00360(5)
Re2 0.02402(8) 0.02179(7) 0.02440(8) 0.00421(6) -0.00016(6) 0.00580(6)
Cl1 0.0447(6) 0.0239(4) 0.0316(5) 0.0079(4) 0.0002(5) 0.0106(4)
Cl2 0.0577(7) 0.0465(6) 0.0379(6) 0.0003(5) 0.0114(6) 0.0235(5)
O3 0.0414(18) 0.0321(15) 0.0436(19) 0.0111(13) -0.0009(15) 0.0152(13)
N5 0.0232(16) 0.0219(14) 0.0241(16) -0.0009(12) -0.0018(13) 0.0043(12)
C8 0.0244(19) 0.0219(17) 0.029(2) 0.0070(15) -0.0025(16) 0.0068(14)
C3 0.0238(19) 0.0238(17) 0.025(2) 0.0010(15) -0.0001(16) 0.0024(15)
C14 0.031(2) 0.0280(19) 0.030(2) 0.0078(17) -0.0064(18) 0.0087(16)
C1 0.034(2) 0.0277(19) 0.033(2) 0.0013(17) 0.0012(19) 0.0044(17)
C12 0.030(2) 0.037(2) 0.044(3) 0.011(2) 0.000(2) 0.0066(18)
N1 0.0236(17) 0.0217(15) 0.047(2) 0.0127(14) -0.0030(16) 0.0007(13)
N6 0.0346(19) 0.0227(15) 0.0278(18) 0.0004(13) -0.0074(15) 0.0002(13)
C13 0.036(2) 0.032(2) 0.033(2) 0.0077(18) -0.0094(19) 0.0037(17)
C28 0.0205(18) 0.0205(16) 0.0264(19) 0.0006(14) -0.0020(16) 0.0075(14)
N2 0.039(2) 0.0254(16) 0.038(2) 0.0044(15) -0.0149(17) 0.0031(14)
O6 0.060(2) 0.0419(16) 0.0278(16) 0.0054(13) 0.0021(15) 0.0226(15)
N8 0.0289(18) 0.0373(18) 0.037(2) 0.0098(16) 0.0078(16) 0.0017(15)
N7 0.0280(17) 0.0207(14) 0.0255(17) 0.0030(12) 0.0037(14) 0.0033(12)
N4 0.0361(19) 0.0250(15) 0.0258(17) 0.0010(13) -0.0050(15) 0.0082(14)
N3 0.0318(18) 0.0247(15) 0.0295(18) 0.0066(13) 0.0056(15) 0.0101(13)
C15 0.031(2) 0.0201(16) 0.0186(18) 0.0049(14) -0.0007(16) 0.0023(14)
O5 0.063(2) 0.0413(18) 0.062(2) 0.0284(16) -0.0190(19) -0.0081(16)
C2 0.044(3) 0.0244(18) 0.032(2) 0.0057(17) 0.000(2) 0.0096(17)
C24 0.0259(19) 0.0214(16) 0.026(2) 0.0045(15) -0.0015(16) 0.0065(14)
C9 0.051(3) 0.045(2) 0.030(2) 0.0138(19) 0.017(2) 0.026(2)
C19 0.0242(19) 0.0273(18) 0.025(2) 0.0010(15) 0.0048(16) 0.0045(15)
C17 0.030(2) 0.037(2) 0.031(2) -0.0002(18) -0.0085(18) -0.0015(17)
C25 0.026(2) 0.0234(17) 0.039(2) 0.0131(16) 0.0050(18) -0.0002(15)
O2 0.082(3) 0.0476(19) 0.0346(18) 0.0057(15) 0.0144(19) 0.0301(18)
C26 0.026(2) 0.032(2) 0.037(2) 0.0124(17) 0.0017(19) 0.0004(16)
C30 0.032(2) 0.0210(17) 0.043(3) 0.0076(17) 0.006(2) 0.0008(16)
C4 0.034(2) 0.0170(16) 0.032(2) 0.0050(15) -0.0065(18) 0.0049(15)
C27 0.0213(18) 0.0174(16) 0.033(2) -0.0031(15) -0.0020(16) 0.0026(13)
O4 0.037(2) 0.068(2) 0.070(3) 0.014(2) -0.0201(19) 0.0047(17)
C29 0.0217(18) 0.0230(17) 0.028(2) 0.0019(15) 0.0024(16) 0.0054(14)
C23 0.028(2) 0.0278(19) 0.036(2) 0.0124(17) 0.0059(18) 0.0043(16)
C11 0.041(3) 0.0243(19) 0.050(3) -0.0038(19) -0.009(2) 0.0016(17)
C20 0.047(3) 0.0216(18) 0.034(2) 0.0091(16) 0.007(2) 0.0029(17)
O1 0.0276(18) 0.063(2) 0.063(2) -0.0076(18) -0.0027(17) 0.0005(15)
C10 0.056(3) 0.040(2) 0.028(2) -0.0006(19) 0.003(2) 0.022(2)
C5 0.026(2) 0.037(2) 0.078(4) 0.014(2) -0.006(2) 0.0050(18)
C21 0.042(3) 0.038(2) 0.044(3) 0.014(2) 0.011(2) -0.005(2)
C16 0.029(2) 0.035(2) 0.024(2) -0.0024(17) -0.0048(17) 0.0086(17)
C7 0.067(3) 0.038(2) 0.034(3) 0.001(2) -0.018(2) 0.013(2)
C18 0.058(3) 0.0219(19) 0.051(3) -0.0008(19) -0.014(2) -0.0015(19)
C6 0.034(3) 0.033(2) 0.070(4) 0.010(2) -0.022(2) 0.0005(19)
C22 0.025(2) 0.062(3) 0.067(4) 0.024(3) 0.011(2) 0.008(2)
C32 0.049(3) 0.072(4) 0.054(3) -0.014(3) 0.002(3) 0.013(3)
C31 0.039(3) 0.066(3) 0.047(3) 0.023(2) 0.001(2) 0.010(2)
O7 0.043(3) 0.097(3) 0.172(6) 0.053(3) 0.011(3) 0.000(2)
C33 0.068(4) 0.063(3) 0.065(4) 0.027(3) 0.007(3) 0.023(3)
O8 0.065(3) 0.072(3) 0.150(5) 0.023(3) 0.010(3) 0.025(2)
C34 0.228(12) 0.186(10) 0.099(7) -0.046(7) -0.077(8) 0.152(10)

loop_
_atom_type_symbol
_atom_type_description
_atom_type_scat_dispersion_real
_atom_type_scat_dispersion_imag
_atom_type_scat_source
C C 0.0033 0.0016 'International Tables Vol C Tables 4.2.6.8 and 6.1.1.4'
H H 0.0000 0.0000 'International Tables Vol C Tables 4.2.6.8 and 6.1.1.4'
Cl Cl 0.1484 0.1585 'International Tables Vol C Tables 4.2.6.8 and 6.1.1.4'
N N 0.0061 0.0033 'International Tables Vol C Tables 4.2.6.8 and 6.1.1.4'
O O 0.0106 0.0060 'International Tables Vol C Tables 4.2.6.8 and 6.1.1.4'
Re Re -1.0185 7.2310 'International Tables Vol C Tables 4.2.6.8 and 6.1.1.4'

loop_
_geom_angle_atom_site_label_1
_geom_angle_atom_site_label_2
_geom_angle_atom_site_label_3
_geom_angle
_geom_angle_site_symmetry_1
_geom_angle_site_symmetry_3
C8 Re1 Cl1 83.55(9) . .
C8 Re1 C4 81.48(14) . .
C3 Re1 Cl1 178.96(11) . .
C3 Re1 C8 96.91(14) . .
C3 Re1 C1 84.75(16) . .
C3 Re1 C2 88.38(15) . .
C3 Re1 C4 96.34(14) . .
C1 Re1 Cl1 94.28(12) . .
C1 Re1 C8 95.51(15) . .
C1 Re1 C2 86.07(18) . .
C1 Re1 C4 176.89(15) . .
C2 Re1 Cl1 91.18(11) . .
C2 Re1 C8 174.59(15) . .
C2 Re1 C4 96.86(17) . .
C4 Re1 Cl1 84.65(9) . .
C14 Re2 Cl2 179.18(13) . .
C14 Re2 C12 85.14(18) . .
C14 Re2 C13 88.46(17) . .
C14 Re2 C15 97.49(15) . .
C14 Re2 C19 93.73(15) . .
C12 Re2 Cl2 94.37(13) . .
C12 Re2 C13 87.86(18) . .
C12 Re2 C15 176.61(16) . .
C12 Re2 C19 95.71(16) . .
C13 Re2 Cl2 92.17(13) . .
C13 Re2 C15 94.34(16) . .
C13 Re2 C19 175.95(16) . .
C15 Re2 Cl2 82.98(9) . .
C15 Re2 C19 82.01(14) . .
C19 Re2 Cl2 85.66(9) . .
C15 N5 C24 123.9(3) . .
C15 N5 C16 112.8(3) . .
C16 N5 C24 123.1(3) . .
N4 C8 Re1 130.5(3) . .
N4 C8 N3 103.2(3) . .
N3 C8 Re1 126.0(3) . .
O3 C3 Re1 175.5(3) . .
O6 C14 Re2 175.2(4) . .
O1 C1 Re1 174.6(3) . .
O4 C12 Re2 177.1(4) . .
C4 N1 C23 125.0(3) . .
C4 N1 C5 110.8(4) . .
C5 N1 C23 124.2(4) . .
C15 N6 C17 112.0(3) . .
C15 N6 C18 125.4(3) . .
C17 N6 C18 122.6(3) . .
O5 C13 Re2 178.5(4) . .
C27 C28 C24 121.1(3) . .
C27 C28 C29 119.1(3) . .
C29 C28 C24 119.7(3) . .
C4 N2 C7 125.4(4) . .
C4 N2 C6 111.8(4) . .
C6 N2 C7 122.7(4) . .
C19 N8 C21 111.7(3) . .
C19 N8 C22 125.5(4) . .
C21 N8 C22 122.8(4) . .
C19 N7 C24 124.7(3) . .
C19 N7 C20 111.3(3) . .
C20 N7 C24 123.9(3) . .
C8 N4 C11 125.5(3) . .
C8 N4 C10 112.2(3) . .
C10 N4 C11 122.3(3) . .
C8 N3 C9 111.1(3) . .
C8 N3 C23 124.7(3) . .
C9 N3 C23 124.2(3) . .
N5 C15 Re2 125.8(3) . .
N5 C15 N6 102.5(3) . .
N6 C15 Re2 131.5(3) . .
O2 C2 Re1 176.2(4) . .
N5 C24 C28 111.8(3) . .
N5 C24 N7 110.3(3) . .
N7 C24 C28 113.3(3) . .
C10 C9 N3 106.8(4) . .
N8 C19 Re2 131.6(3) . .
N8 C19 N7 103.4(3) . .
N7 C19 Re2 125.0(3) . .
C16 C17 N6 106.6(4) . .
C26 C25 C23 120.5(4) . .
C30 C25 C26 119.3(3) . .
C30 C25 C23 120.0(3) . .
C25 C26 C30 119.7(4) . 2_656
C25 C30 C26 121.0(4) . 2_656
N1 C4 Re1 124.9(3) . .
N2 C4 Re1 131.5(3) . .
N2 C4 N1 103.4(3) . .
C28 C27 C29 120.9(3) . 2_667
C27 C29 C28 120.0(3) 2_667 .
N1 C23 C25 113.9(3) . .
N3 C23 N1 109.7(3) . .
N3 C23 C25 112.9(3) . .
C21 C20 N7 106.3(4) . .
C9 C10 N4 106.7(4) . .
C6 C5 N1 106.7(4) . .
C20 C21 N8 107.3(4) . .
C17 C16 N5 106.0(4) . .
C5 C6 N2 107.2(4) . .
C32 C31 C33 118.6(5) . .
O7 C31 C32 120.1(5) . .
O7 C31 C33 121.3(5) . .

loop_
_geom_bond_atom_site_label_1
_geom_bond_atom_site_label_2
_geom_bond_distance
_geom_bond_site_symmetry_2
Re1 Cl1 2.5277(9) .
Re1 C8 2.159(4) .
Re1 C3 1.905(4) .
Re1 C1 1.928(4) .
Re1 C2 1.952(4) .
Re1 C4 2.179(4) .
Re2 Cl2 2.5287(10) .
Re2 C14 1.888(4) .
Re2 C12 1.937(5) .
Re2 C13 1.940(4) .
Re2 C15 2.169(4) .
Re2 C19 2.178(4) .
O3 C3 1.141(4) .
N5 C15 1.359(4) .
N5 C24 1.451(4) .
N5 C16 1.378(5) .
C8 N4 1.357(5) .
C8 N3 1.361(5) .
C14 O6 1.163(5) .
C1 O1 1.149(5) .
C12 O4 1.150(5) .
N1 C4 1.367(5) .
N1 C23 1.457(5) .
N1 C5 1.388(5) .
N6 C15 1.362(5) .
N6 C17 1.385(5) .
N6 C18 1.460(5) .
C13 O5 1.151(5) .
C28 C24 1.524(5) .
C28 C27 1.372(5) .
C28 C29 1.386(5) .
N2 C4 1.353(5) .
N2 C7 1.466(6) .
N2 C6 1.371(6) .
N8 C19 1.348(5) .
N8 C21 1.373(5) .
N8 C22 1.456(5) .
N7 C24 1.455(5) .
N7 C19 1.360(5) .
N7 C20 1.384(5) .
N4 C11 1.456(5) .
N4 C10 1.372(5) .
N3 C9 1.391(5) .
N3 C23 1.453(5) .
C2 O2 1.145(5) .
C9 C10 1.334(6) .
C17 C16 1.345(5) .
C25 C26 1.390(5) .
C25 C30 1.373(6) .
C25 C23 1.524(5) .
C26 C30 1.399(5) 2_656
C30 C26 1.399(5) 2_656
C27 C29 1.378(5) 2_667
C29 C27 1.378(5) 2_667
C20 C21 1.329(6) .
C5 C6 1.328(7) .
C32 C31 1.458(7) .
C31 O7 1.205(6) .
C31 C33 1.478(7) .
O8 C34 1.433(9) .
